data_2101046
loop_
_publ_author_name
'Sasaki, T.'
'Watanabe, M.'
'Fujiki, Y.'

_publ_section_title
;
 Structure of K~1.0~Ti~8~O~16~ and K~0.0~Ti~8~O~16~
;
_journal_issue 5
_journal_name_full 'Acta Crystallographica Section B'
_journal_page_first 838
_journal_page_last 841
_journal_paper_doi 10.1107/S0108768193004677
_journal_volume 49
_journal_year 1993
_chemical_formula_sum 'K0 O16 Ti8'
_chemical_formula_weight 639.03
_symmetry_cell_setting tetragonal
_symmetry_space_group_name_Hall '-I 4'
_symmetry_space_group_name_H-M 'I 4/m'
_cell_angle_alpha 90
_cell_angle_beta 90
_cell_angle_gamma 90
_cell_formula_units_Z 1
_cell_length_a 10.164(2)
_cell_length_b 10.164(2)
_cell_length_c 2.9631(7)
_cell_volume 306.11(11)
_diffrn_radiation_type Mo
_diffrn_radiation_wavelength 0.71069
_exptl_absorpt_coefficient_mu 5.21
_exptl_crystal_density_diffrn 3.47
_exptl_crystal_F_000 304
_cod_data_source_file oh1010.cif
_cod_data_source_block oh1010b
_cod_original_cell_volume 306.10(10)
_cod_database_code 2101046

loop_
_atom_site_label
_atom_site_fract_x
_atom_site_fract_y
_atom_site_fract_z
K 0 0 .5
Ti .35380(2) .17115(2) 0
O(1) .15669(6) .20888(6) 0
O(2) .54109(6) .16331(7) 0
